data_2207179
loop_
_publ_author_name
'Simeon F. Kouam'
'M. Iqbal Choudhary'
Atta-ur-Rahman
'Shazia Anjum'
'Shamsher Ali'

_publ_section_title
10,12,12-Tris(3,3-dimethylallyl)-6,7-dihydroxy-2,2,9-trimethyl-1<i>H</i>-pyrano[2,3-<i>b</i>]anthracen-5(12<i>H</i>)-one
_journal_coeditor_code CI6660
_journal_issue 11
_journal_name_full 'Acta Crystallographica Section E'
_journal_page_first o3545
_journal_page_last o3547
_journal_paper_doi 10.1107/S1600536805031223
_journal_volume 61
_journal_year 2005
_chemical_formula_iupac 'C35 H42 O4'
_chemical_formula_moiety 'C35 H42 O4'
_chemical_formula_sum 'C35 H42 O4'
_chemical_formula_weight 526.69
_chemical_melting_point .395E-305
_chemical_name_common 'Harunmadagacarin B'
_chemical_name_systematic
;
10,12,12-Tris(3,3-dimethylallyl)-6,7-dihydroxy-2,2,9-
trimethyl-1H-pyrano[2,3-b]anthracen-5(12H)-one
;
_space_group_IT_number 2
_symmetry_cell_setting triclinic
_symmetry_space_group_name_Hall '-P 1'
_symmetry_space_group_name_H-M 'P -1'
_atom_sites_solution_hydrogens geom
_atom_sites_solution_primary direct
_atom_sites_solution_secondary difmap
_audit_creation_method SHELXL-97
_cell_angle_alpha 75.8690(10)
_cell_angle_beta 83.7370(10)
_cell_angle_gamma 70.9300(10)
_cell_formula_units_Z 2
_cell_length_a 9.4790(4)
_cell_length_b 12.2440(5)
_cell_length_c 13.9979(6)
_cell_measurement_reflns_used 10469
_cell_measurement_temperature 293(2)
_cell_measurement_theta_max 25.0
_cell_measurement_theta_min 1.8
_cell_volume 1488.23(11)
_computing_cell_refinement 'SAINT (Siemens, 1996)'
_computing_data_collection 'SMART (Siemens, 1996)'
_computing_data_reduction SAINT
_computing_molecular_graphics SHELXTL
_computing_publication_material 'SHELXTL and PLATON (Spek, 2003)'
_computing_structure_refinement SHELXTL
_computing_structure_solution 'SHELXTL (Sheldrick, 1997)'
_diffrn_ambient_temperature 293(2)
_diffrn_detector_area_resol_mean 8.3
_diffrn_measured_fraction_theta_full 0.997
_diffrn_measured_fraction_theta_max 0.997
_diffrn_measurement_device_type 'Siemens SMART CCD area-detector'
_diffrn_measurement_method \w
_diffrn_radiation_monochromator graphite
_diffrn_radiation_source 'fine-focus sealed tube'
_diffrn_radiation_type MoK\a
_diffrn_radiation_wavelength 0.71073
_diffrn_reflns_av_R_equivalents 0.0177
_diffrn_reflns_av_sigmaI/netI 0.0183
_diffrn_reflns_limit_h_max 11
_diffrn_reflns_limit_h_min -11
_diffrn_reflns_limit_k_max 14
_diffrn_reflns_limit_k_min -14
_diffrn_reflns_limit_l_max 16
_diffrn_reflns_limit_l_min -16
_diffrn_reflns_number 14446
_diffrn_reflns_theta_full 25.00
_diffrn_reflns_theta_max 25.00
_diffrn_reflns_theta_min 1.80
_diffrn_standards_decay_% 0
_diffrn_standards_number 0
_exptl_absorpt_coefficient_mu 0.075
_exptl_absorpt_correction_T_max 0.9907
_exptl_absorpt_correction_T_min 0.9649
_exptl_absorpt_correction_type multi-scan
_exptl_absorpt_process_details '(SADABS; Sheldrick, 1996)'
_exptl_crystal_colour brown
_exptl_crystal_density_diffrn 1.175
_exptl_crystal_density_method 'not measured'
_exptl_crystal_description Block
_exptl_crystal_F_000 568
_exptl_crystal_size_max 0.48
_exptl_crystal_size_mid 0.37
_exptl_crystal_size_min 0.13
_refine_diff_density_max 0.223
_refine_diff_density_min -0.161
_refine_ls_extinction_method none
_refine_ls_goodness_of_fit_ref 1.038
_refine_ls_hydrogen_treatment mixed
_refine_ls_matrix_type full
_refine_ls_number_parameters 377
_refine_ls_number_reflns 5239
_refine_ls_number_restraints 0
_refine_ls_restrained_S_all 1.038
_refine_ls_R_factor_all 0.0563
_refine_ls_R_factor_gt 0.0477
_refine_ls_shift/su_max 0.036
_refine_ls_shift/su_mean 0.001
_refine_ls_structure_factor_coef Fsqd
_refine_ls_weighting_details 'calc w = 1/[\s^2^(Fo^2^)+(0.0635P)^2^+0.3259P] where P = (Fo^2^+2Fc^2^)/3'
_refine_ls_weighting_scheme calc
_refine_ls_wR_factor_gt 0.1285
_refine_ls_wR_factor_ref 0.1374
_reflns_number_gt 4278
_reflns_number_total 5239
_reflns_threshold_expression I>2\s(I)
_cod_data_source_file ci6660.cif
_cod_data_source_block I
_cod_depositor_comments
;
The following automatic conversions were performed:
'_symmetry_cell_setting' value 'Triclinic' changed to 'triclinic'
according to '/home/saulius/struct/CIF-dictionaries/cif_core.dic'
dictionary named 'cif_core.dic' version 2.4.1 from 2010-06-29.

Automatic conversion script
Id: cif_fix_enum 1527 2010-12-29 10:47:43Z saulius 

The following automatic conversions were performed:

'_symmetry_cell_setting' value 'Triclinic' changed to 'triclinic'
according to /home/saulius/struct/CIF-dictionaries/cif_core.dic
dictionary named 'cif_core.dic' version 2.4.1 from 2010-06-29.

Automatic conversion script
Id: cif_fix_values 1715 2011-07-08 13:25:40Z adriana 
;
_cod_database_code 2207179
_cod_database_fobs_code 2207179

loop_
_symmetry_equiv_pos_as_xyz
'x, y, z'
'-x, -y, -z'

loop_
_atom_site_label
_atom_site_fract_x
_atom_site_fract_y
_atom_site_fract_z
_atom_site_U_iso_or_equiv
_atom_site_adp_type
_atom_site_calc_flag
_atom_site_refinement_flags
_atom_site_occupancy
_atom_site_type_symbol
O1 1.00599(19) 0.13978(16) -0.15314(10) 0.0881(4) Uani d . 1 O
O2 0.89413(14) 0.31400(13) -0.06645(9) 0.0726(4) Uani d . 1 O
O3 0.80079(13) 0.48401(11) 0.01304(8) 0.0721(4) Uani d . 1 O
O4 0.97036(12) 0.47280(10) 0.31833(8) 0.0606(3) Uani d . 1 O
C1 0.88455(17) 0.42811(14) 0.08457(11) 0.0535(4) Uani d . 1 C
C2 0.88338(16) 0.48386(13) 0.16387(11) 0.0503(4) Uani d . 1 C
C3 0.96854(16) 0.42331(13) 0.24254(11) 0.0485(4) Uani d . 1 C
C4 1.06953(16) 0.29658(13) 0.25806(10) 0.0466(3) Uani d . 1 C
C5 1.30873(19) -0.02372(14) 0.07418(12) 0.0594(4) Uani d . 1 C
C6 1.3116(2) -0.07398(16) -0.00495(13) 0.0681(5) Uani d . 1 C
C7 1.2066(2) -0.01701(18) -0.07844(14) 0.0732(5) Uani d . 1 C
H7A 1.2087 -0.0532 -0.1300 0.088 Uiso calc R 1 H
C8 1.1012(2) 0.08979(17) -0.07736(12) 0.0659(5) Uani d . 1 C
C9 0.98950(17) 0.25682(15) 0.00816(11) 0.0553(4) Uani d . 1 C
C10 1.18358(17) 0.13928(13) 0.16124(11) 0.0511(4) Uani d . 1 C
H10A 1.2469 0.0990 0.2135 0.061 Uiso calc R 1 H
C11 1.22404(16) 0.29034(13) 0.29012(11) 0.0502(4) Uani d . 1 C
H11A 1.2100 0.3182 0.3507 0.060 Uiso calc R 1 H
H11B 1.2860 0.2080 0.3044 0.060 Uiso calc R 1 H
C12 1.30549(16) 0.36021(14) 0.21644(12) 0.0513(4) Uani d . 1 C
C13 1.37576(18) 0.42937(16) 0.23325(14) 0.0630(4) Uani d . 1 C
C14 1.4626(3) 0.4889(2) 0.15338(19) 0.0997(8) Uani d . 1 C
H14A 1.4539 0.4697 0.0922 0.149 Uiso calc R 1 H
H14B 1.5658 0.4618 0.1701 0.149 Uiso calc R 1 H
H14C 1.4237 0.5732 0.1468 0.149 Uiso calc R 1 H
C15 1.3811(3) 0.4514(3) 0.3334(2) 0.1261(11) Uani d . 1 C
H15A 1.3121 0.4198 0.3777 0.189 Uiso calc R 1 H
H15B 1.3543 0.5351 0.3290 0.189 Uiso calc R 1 H
H15C 1.4803 0.4134 0.3575 0.189 Uiso calc R 1 H
C16 1.4272(3) -0.19005(18) -0.01631(17) 0.0941(7) Uani d . 1 C
H16A 1.4325 -0.2481 0.0444 0.141 Uiso calc R 1 H
H16B 1.5229 -0.1782 -0.0326 0.141 Uiso calc R 1 H
H16C 1.3993 -0.2173 -0.0680 0.141 Uiso calc R 1 H
C17 0.79698(19) 0.60776(15) 0.15827(14) 0.0637(4) Uani d . 1 C
H17A 0.7493 0.6538 0.1006 0.076 Uiso calc R 1 H
C18 0.7867(2) 0.65433(16) 0.23498(15) 0.0697(5) Uani d . 1 C
H18A 0.7377 0.7349 0.2291 0.084 Uiso calc R 1 H
C19 0.85137(19) 0.58143(14) 0.33088(13) 0.0628(4) Uani d . 1 C
C20 0.7332(3) 0.5388(2) 0.39783(17) 0.0954(7) Uani d . 1 C
H20A 0.6952 0.4936 0.3660 0.143 Uiso calc R 1 H
H20B 0.6531 0.6059 0.4110 0.143 Uiso calc R 1 H
H20C 0.7770 0.4900 0.4587 0.143 Uiso calc R 1 H
C21 0.9231(3) 0.6456(2) 0.3793(2) 0.1058(8) Uani d . 1 C
H21A 1.0063 0.6606 0.3389 0.159 Uiso calc R 1 H
H21B 0.9575 0.5977 0.4427 0.159 Uiso calc R 1 H
H21C 0.8516 0.7194 0.3873 0.159 Uiso calc R 1 H
C22 0.98484(16) 0.30918(13) 0.08695(11) 0.0491(4) Uani d . 1 C
C23 1.08296(15) 0.24663(13) 0.16638(10) 0.0466(3) Uani d . 1 C
C24 1.09385(18) 0.14490(15) 0.00248(11) 0.0550(4) Uani d . 1 C
C25 1.19672(17) 0.08550(14) 0.07970(11) 0.0523(4) Uani d . 1 C
C26 1.00195(18) 0.21973(14) 0.34523(11) 0.0555(4) Uani d . 1 C
H26A 1.0722 0.1403 0.3603 0.067 Uiso calc R 1 H
H26B 0.9917 0.2527 0.4030 0.067 Uiso calc R 1 H
C27 0.85391(19) 0.21107(16) 0.32719(12) 0.0583(4) Uani d . 1 C
C28 0.8149(2) 0.11463(15) 0.33942(12) 0.0611(4) Uani d . 1 C
C29 0.6575(2) 0.1218(2) 0.32390(16) 0.0865(6) Uani d . 1 C
H29A 0.6014 0.2024 0.2963 0.130 Uiso calc R 1 H
H29B 0.6120 0.0946 0.3859 0.130 Uiso calc R 1 H
H29C 0.6584 0.0728 0.2795 0.130 Uiso calc R 1 H
C30 0.9194(3) -0.00843(19) 0.36967(19) 0.1001(7) Uani d . 1 C
H30A 1.0190 -0.0054 0.3717 0.150 Uiso calc R 1 H
H30B 0.9172 -0.0536 0.3229 0.150 Uiso calc R 1 H
H30C 0.8892 -0.0453 0.4338 0.150 Uiso calc R 1 H
C31 1.41925(19) -0.08518(15) 0.15577(13) 0.0645(4) Uani d . 1 C
H31A 1.5084 -0.1371 0.1301 0.077 Uiso calc R 1 H
H31B 1.4480 -0.0261 0.1773 0.077 Uiso calc R 1 H
C32 1.3570(2) -0.15653(14) 0.24264(13) 0.0638(4) Uani d . 1 C
H32A 1.3026 -0.2007 0.2275 0.077 Uiso calc R 1 H
C33 1.3685(2) -0.16519(15) 0.33710(13) 0.0649(4) Uani d . 1 C
C34 1.4521(3) -0.1026(2) 0.37594(18) 0.1056(8) Uani d . 1 C
H34A 1.4977 -0.0592 0.3220 0.158 Uiso calc R 1 H
H34B 1.5280 -0.1594 0.4185 0.158 Uiso calc R 1 H
H34C 1.3846 -0.0488 0.4124 0.158 Uiso calc R 1 H
C35 1.2975(3) -0.2411(2) 0.41490(15) 0.0901(6) Uani d . 1 C
H35A 1.2419 -0.2752 0.3840 0.135 Uiso calc R 1 H
H35B 1.2315 -0.1933 0.4566 0.135 Uiso calc R 1 H
H35C 1.3738 -0.3032 0.4538 0.135 Uiso calc R 1 H
H1O2 0.842(3) 0.392(2) -0.0523(18) 0.112(8) Uiso d . 1 H
H1O1 0.943(3) 0.212(2) -0.1422(17) 0.097(8) Uiso d . 1 H
H12 1.3076(18) 0.3505(14) 0.1517(13) 0.060(5) Uiso d . 1 H
H27 0.778(2) 0.2862(17) 0.3090(13) 0.074(5) Uiso d . 1 H

loop_
_atom_site_aniso_label
_atom_site_aniso_U_11
_atom_site_aniso_U_22
_atom_site_aniso_U_33
_atom_site_aniso_U_12
_atom_site_aniso_U_13
_atom_site_aniso_U_23
O1 0.1011(11) 0.1047(12) 0.0647(8) -0.0289(10) -0.0139(8) -0.0299(8)
O2 0.0687(8) 0.0868(9) 0.0566(7) -0.0120(7) -0.0182(6) -0.0150(6)
O3 0.0655(7) 0.0760(8) 0.0577(7) -0.0010(6) -0.0191(6) -0.0049(6)
O4 0.0574(7) 0.0575(7) 0.0621(7) -0.0066(5) -0.0090(5) -0.0172(5)
C1 0.0446(8) 0.0601(9) 0.0486(8) -0.0150(7) -0.0033(6) 0.0001(7)
C2 0.0422(8) 0.0504(8) 0.0513(9) -0.0120(7) -0.0021(6) -0.0019(7)
C3 0.0425(8) 0.0514(8) 0.0516(8) -0.0175(7) 0.0018(6) -0.0091(7)
C4 0.0432(8) 0.0479(8) 0.0445(8) -0.0127(6) -0.0032(6) -0.0039(6)
C5 0.0628(10) 0.0534(9) 0.0581(10) -0.0208(8) 0.0114(8) -0.0076(7)
C6 0.0824(13) 0.0598(10) 0.0611(11) -0.0273(9) 0.0202(9) -0.0145(8)
C7 0.0968(14) 0.0737(12) 0.0578(11) -0.0368(11) 0.0160(10) -0.0247(9)
C8 0.0758(12) 0.0775(12) 0.0515(10) -0.0345(10) 0.0043(8) -0.0154(8)
C9 0.0512(9) 0.0674(10) 0.0466(8) -0.0219(8) -0.0043(7) -0.0055(7)
C10 0.0488(8) 0.0516(9) 0.0487(8) -0.0143(7) -0.0046(6) -0.0040(7)
C11 0.0473(8) 0.0519(8) 0.0476(8) -0.0112(7) -0.0078(6) -0.0071(7)
C12 0.0437(8) 0.0586(9) 0.0486(9) -0.0124(7) -0.0043(6) -0.0100(7)
C13 0.0490(9) 0.0652(10) 0.0769(11) -0.0196(8) -0.0023(8) -0.0166(9)
C14 0.0780(14) 0.1100(18) 0.1134(18) -0.0539(13) -0.0084(12) 0.0069(14)
C15 0.133(2) 0.182(3) 0.125(2) -0.101(2) 0.0271(18) -0.090(2)
C16 0.1210(19) 0.0671(12) 0.0837(14) -0.0176(12) 0.0229(13) -0.0249(11)
C17 0.0549(10) 0.0563(10) 0.0672(11) -0.0065(8) -0.0080(8) -0.0024(8)
C18 0.0637(11) 0.0528(10) 0.0832(13) -0.0060(8) -0.0071(9) -0.0123(9)
C19 0.0616(10) 0.0502(9) 0.0733(11) -0.0097(8) -0.0039(8) -0.0176(8)
C20 0.0815(14) 0.0917(15) 0.0962(16) -0.0141(12) 0.0205(12) -0.0182(12)
C21 0.128(2) 0.0668(13) 0.128(2) -0.0209(13) -0.0501(17) -0.0257(13)
C22 0.0435(8) 0.0553(9) 0.0461(8) -0.0171(7) -0.0021(6) -0.0042(7)
C23 0.0425(8) 0.0497(8) 0.0465(8) -0.0178(6) -0.0006(6) -0.0042(6)
C24 0.0578(9) 0.0614(10) 0.0484(9) -0.0257(8) 0.0042(7) -0.0099(7)
C25 0.0538(9) 0.0533(9) 0.0498(8) -0.0224(7) 0.0063(7) -0.0072(7)
C26 0.0581(9) 0.0546(9) 0.0491(9) -0.0175(7) 0.0021(7) -0.0044(7)
C27 0.0531(9) 0.0546(10) 0.0618(10) -0.0168(8) 0.0082(7) -0.0075(8)
C28 0.0730(11) 0.0639(10) 0.0510(9) -0.0292(9) 0.0070(8) -0.0141(8)
C29 0.0845(14) 0.1052(16) 0.0866(14) -0.0545(13) 0.0128(11) -0.0245(12)
C30 0.126(2) 0.0623(12) 0.1154(18) -0.0331(13) -0.0193(15) -0.0141(12)
C31 0.0603(10) 0.0534(9) 0.0690(11) -0.0088(8) 0.0083(8) -0.0107(8)
C32 0.0714(11) 0.0506(9) 0.0681(11) -0.0203(8) -0.0005(8) -0.0099(8)
C33 0.0679(11) 0.0544(10) 0.0661(11) -0.0115(8) 0.0012(8) -0.0139(8)
C34 0.142(2) 0.1033(18) 0.0871(16) -0.0539(17) -0.0180(15) -0.0214(13)
C35 0.0983(16) 0.0875(14) 0.0712(13) -0.0262(12) 0.0080(11) -0.0017(11)

loop_
_atom_type_symbol
_atom_type_description
_atom_type_scat_dispersion_real
_atom_type_scat_dispersion_imag
_atom_type_scat_source
C C 0.0033 0.0016 'International Tables Vol C Tables 4.2.6.8 and 6.1.1.4'
H H 0.0000 0.0000 'International Tables Vol C Tables 4.2.6.8 and 6.1.1.4'
O O 0.0106 0.0060 'International Tables Vol C Tables 4.2.6.8 and 6.1.1.4'

loop_
_geom_angle_atom_site_label_1
_geom_angle_atom_site_label_2
_geom_angle_atom_site_label_3
_geom_angle
C8 O1 H1O1 107.7(14)
C9 O2 H1O2 105.0(14)
C3 O4 C19 120.20(12)
O3 C1 C2 119.55(15)
O3 C1 C22 120.96(15)
C2 C1 C22 119.47(13)
C3 C2 C1 120.05(14)
C3 C2 C17 119.15(15)
C1 C2 C17 120.73(14)
O4 C3 C2 121.69(14)
O4 C3 C4 112.25(12)
C2 C3 C4 126.06(14)
C3 C4 C23 111.86(12)
C3 C4 C11 108.91(12)
C23 C4 C11 111.81(12)
C3 C4 C26 108.31(12)
C23 C4 C26 108.65(12)
C11 C4 C26 107.14(11)
C6 C5 C25 119.00(16)
C6 C5 C31 121.02(16)
C25 C5 C31 119.95(15)
C5 C6 C7 120.13(17)
C5 C6 C16 122.27(19)
C7 C6 C16 117.60(18)
C8 C7 C6 122.42(17)
C8 C7 H7A 118.8
C6 C7 H7A 118.8
O1 C8 C7 118.29(17)
O1 C8 C24 122.23(18)
C7 C8 C24 119.48(17)
O2 C9 C22 119.89(15)
O2 C9 C24 118.22(15)
C22 C9 C24 121.88(14)
C23 C10 C25 123.29(14)
C23 C10 H10A 118.4
C25 C10 H10A 118.4
C12 C11 C4 115.06(12)
C12 C11 H11A 108.5
C4 C11 H11A 108.5
C12 C11 H11B 108.5
C4 C11 H11B 108.5
H11A C11 H11B 107.5
C13 C12 C11 127.09(16)
C13 C12 H12 118.2(10)
C11 C12 H12 114.7(10)
C12 C13 C14 121.92(18)
C12 C13 C15 123.10(18)
C14 C13 C15 114.94(18)
C13 C14 H14A 109.5
C13 C14 H14B 109.5
H14A C14 H14B 109.5
C13 C14 H14C 109.5
H14A C14 H14C 109.5
H14B C14 H14C 109.5
C13 C15 H15A 109.5
C13 C15 H15B 109.5
H15A C15 H15B 109.5
C13 C15 H15C 109.5
H15A C15 H15C 109.5
H15B C15 H15C 109.5
C6 C16 H16A 109.5
C6 C16 H16B 109.5
H16A C16 H16B 109.5
C6 C16 H16C 109.5
H16A C16 H16C 109.5
H16B C16 H16C 109.5
C18 C17 C2 119.80(16)
C18 C17 H17A 120.1
C2 C17 H17A 120.1
C17 C18 C19 121.66(16)
C17 C18 H18A 119.2
C19 C18 H18A 119.2
O4 C19 C18 111.55(14)
O4 C19 C21 105.41(15)
C18 C19 C21 112.12(16)
O4 C19 C20 105.12(14)
C18 C19 C20 110.22(16)
C21 C19 C20 112.12(19)
C19 C20 H20A 109.5
C19 C20 H20B 109.5
H20A C20 H20B 109.5
C19 C20 H20C 109.5
H20A C20 H20C 109.5
H20B C20 H20C 109.5
C19 C21 H21A 109.5
C19 C21 H21B 109.5
H21A C21 H21B 109.5
C19 C21 H21C 109.5
H21A C21 H21C 109.5
H21B C21 H21C 109.5
C9 C22 C23 119.35(14)
C9 C22 C1 119.34(14)
C23 C22 C1 121.26(14)
C10 C23 C22 118.98(14)
C10 C23 C4 120.65(13)
C22 C23 C4 120.30(13)
C9 C24 C8 122.94(16)
C9 C24 C25 118.48(14)
C8 C24 C25 118.58(16)
C24 C25 C5 120.31(15)
C24 C25 C10 117.88(14)
C5 C25 C10 121.81(15)
C27 C26 C4 115.37(13)
C27 C26 H26A 108.4
C4 C26 H26A 108.4
C27 C26 H26B 108.4
C4 C26 H26B 108.4
H26A C26 H26B 107.5
C28 C27 C26 127.87(17)
C28 C27 H27 117.7(11)
C26 C27 H27 114.3(11)
C27 C28 C30 124.04(18)
C27 C28 C29 121.16(18)
C30 C28 C29 114.79(17)
C28 C29 H29A 109.5
C28 C29 H29B 109.5
H29A C29 H29B 109.5
C28 C29 H29C 109.5
H29A C29 H29C 109.5
H29B C29 H29C 109.5
C28 C30 H30A 109.5
C28 C30 H30B 109.5
H30A C30 H30B 109.5
C28 C30 H30C 109.5
H30A C30 H30C 109.5
H30B C30 H30C 109.5
C32 C31 C5 112.56(15)
C32 C31 H31A 109.1
C5 C31 H31A 109.1
C32 C31 H31B 109.1
C5 C31 H31B 109.1
H31A C31 H31B 107.8
C33 C32 C31 128.99(17)
C33 C32 H32A 115.5
C31 C32 H32A 115.5
C32 C33 C34 123.56(18)
C32 C33 C35 121.88(18)
C34 C33 C35 114.56(18)
C33 C34 H34A 109.5
C33 C34 H34B 109.5
H34A C34 H34B 109.5
C33 C34 H34C 109.5
H34A C34 H34C 109.5
H34B C34 H34C 109.5
C33 C35 H35A 109.5
C33 C35 H35B 109.5
H35A C35 H35B 109.5
C33 C35 H35C 109.5
H35A C35 H35C 109.5
H35B C35 H35C 109.5

loop_
_geom_bond_atom_site_label_1
_geom_bond_atom_site_label_2
_geom_bond_distance
O1 C8 1.359(2)
O1 H1O1 0.93(2)
O2 C9 1.3541(19)
O2 H1O2 0.98(3)
O3 C1 1.2591(18)
O4 C3 1.3483(18)
O4 C19 1.4705(19)
C1 C2 1.435(2)
C1 C22 1.451(2)
C2 C3 1.348(2)
C2 C17 1.457(2)
C3 C4 1.510(2)
C4 C23 1.528(2)
C4 C11 1.551(2)
C4 C26 1.564(2)
C5 C6 1.386(2)
C5 C25 1.424(2)
C5 C31 1.515(2)
C6 C7 1.398(3)
C6 C16 1.517(3)
C7 C8 1.364(3)
C7 H7A 0.93
C8 C24 1.425(2)
C9 C22 1.395(2)
C9 C24 1.419(2)
C10 C23 1.362(2)
C10 C25 1.426(2)
C10 H10A 0.93
C11 C12 1.490(2)
C11 H11A 0.97
C11 H11B 0.97
C12 C13 1.310(2)
C12 H12 0.940(17)
C13 C14 1.501(3)
C13 C15 1.499(3)
C14 H14A 0.96
C14 H14B 0.96
C14 H14C 0.96
C15 H15A 0.96
C15 H15B 0.96
C15 H15C 0.96
C16 H16A 0.96
C16 H16B 0.96
C16 H16C 0.96
C17 C18 1.314(3)
C17 H17A 0.93
C18 C19 1.487(3)
C18 H18A 0.93
C19 C21 1.500(3)
C19 C20 1.523(3)
C20 H20A 0.96
C20 H20B 0.96
C20 H20C 0.96
C21 H21A 0.96
C21 H21B 0.96
C21 H21C 0.96
C22 C23 1.426(2)
C24 C25 1.425(2)
C26 C27 1.494(2)
C26 H26A 0.97
C26 H26B 0.97
C27 C28 1.316(2)
C27 H27 0.961(19)
C28 C30 1.495(3)
C28 C29 1.503(3)
C29 H29A 0.96
C29 H29B 0.96
C29 H29C 0.96
C30 H30A 0.96
C30 H30B 0.96
C30 H30C 0.96
C31 C32 1.501(2)
C31 H31A 0.97
C31 H31B 0.97
C32 C33 1.314(2)
C32 H32A 0.93
C33 C34 1.484(3)
C33 C35 1.502(3)
C34 H34A 0.96
C34 H34B 0.96
C34 H34C 0.96
C35 H35A 0.96
C35 H35B 0.96
C35 H35C 0.96

loop_
_geom_hbond_atom_site_label_D
_geom_hbond_atom_site_label_H
_geom_hbond_atom_site_label_A
_geom_hbond_site_symmetry_A
_geom_hbond_distance_DH
_geom_hbond_distance_HA
_geom_hbond_distance_DA
_geom_hbond_angle_DHA
_geom_hbond_publ_flag
O1 H1O1 O2 1_555 0.93(2) 1.75(2) 2.579(2) 147(2) y
O2 H1O2 O3 1_555 0.98(2) 1.55(2) 2.463(2) 154(2) y

loop_
_geom_torsion_atom_site_label_1
_geom_torsion_atom_site_label_2
_geom_torsion_atom_site_label_3
_geom_torsion_atom_site_label_4
_geom_torsion
O3 C1 C2 C3 177.57(14)
C22 C1 C2 C3 -3.9(2)
O3 C1 C2 C17 -5.7(2)
C22 C1 C2 C17 172.84(13)
C19 O4 C3 C2 16.6(2)
C19 O4 C3 C4 -162.97(12)
C1 C2 C3 O4 179.95(13)
C17 C2 C3 O4 3.2(2)
C1 C2 C3 C4 -0.5(2)
C17 C2 C3 C4 -177.29(14)
O4 C3 C4 C23 -172.39(11)
C2 C3 C4 C23 8.0(2)
O4 C3 C4 C11 -48.30(15)
C2 C3 C4 C11 132.13(15)
O4 C3 C4 C26 67.90(15)
C2 C3 C4 C26 -111.67(16)
C25 C5 C6 C7 0.7(2)
C31 C5 C6 C7 178.67(16)
C25 C5 C6 C16 179.97(16)
C31 C5 C6 C16 -2.1(3)
C5 C6 C7 C8 1.7(3)
C16 C6 C7 C8 -177.57(18)
C6 C7 C8 O1 178.49(17)
C6 C7 C8 C24 -1.7(3)
C3 C4 C11 C12 -62.23(16)
C23 C4 C11 C12 61.89(17)
C26 C4 C11 C12 -179.17(13)
C4 C11 C12 C13 135.35(17)
C11 C12 C13 C14 175.82(17)
C11 C12 C13 C15 -1.7(3)
C3 C2 C17 C18 -9.2(2)
C1 C2 C17 C18 174.02(16)
C2 C17 C18 C19 -4.8(3)
C3 O4 C19 C18 -28.1(2)
C3 O4 C19 C21 -150.03(17)
C3 O4 C19 C20 91.34(18)
C17 C18 C19 O4 22.2(2)
C17 C18 C19 C21 140.2(2)
C17 C18 C19 C20 -94.1(2)
O2 C9 C22 C23 178.24(13)
C24 C9 C22 C23 -2.8(2)
O2 C9 C22 C1 -4.2(2)
C24 C9 C22 C1 174.71(13)
O3 C1 C22 C9 0.8(2)
C2 C1 C22 C9 -177.77(13)
O3 C1 C22 C23 178.23(14)
C2 C1 C22 C23 -0.3(2)
C25 C10 C23 C22 0.2(2)
C25 C10 C23 C4 177.03(13)
C9 C22 C23 C10 2.9(2)
C1 C22 C23 C10 -174.60(13)
C9 C22 C23 C4 -173.96(13)
C1 C22 C23 C4 8.6(2)
C3 C4 C23 C10 171.54(12)
C11 C4 C23 C10 49.09(18)
C26 C4 C23 C10 -68.94(17)
C3 C4 C23 C22 -11.68(18)
C11 C4 C23 C22 -134.13(13)
C26 C4 C23 C22 107.84(14)
O2 C9 C24 C8 -0.8(2)
C22 C9 C24 C8 -179.76(14)
O2 C9 C24 C25 178.63(14)
C22 C9 C24 C25 -0.3(2)
O1 C8 C24 C9 -1.5(3)
C7 C8 C24 C9 178.78(15)
O1 C8 C24 C25 179.11(15)
C7 C8 C24 C25 -0.7(2)
C9 C24 C25 C5 -176.43(14)
C8 C24 C25 C5 3.0(2)
C9 C24 C25 C10 3.3(2)
C8 C24 C25 C10 -177.25(14)
C6 C5 C25 C24 -3.0(2)
C31 C5 C25 C24 178.95(14)
C6 C5 C25 C10 177.24(14)
C31 C5 C25 C10 -0.8(2)
C23 C10 C25 C24 -3.3(2)
C23 C10 C25 C5 176.40(14)
C3 C4 C26 C27 64.66(17)
C23 C4 C26 C27 -57.05(17)
C11 C4 C26 C27 -178.01(14)
C4 C26 C27 C28 128.95(18)
C26 C27 C28 C30 -3.6(3)
C26 C27 C28 C29 176.06(16)
C6 C5 C31 C32 -96.08(18)
C25 C5 C31 C32 81.87(19)
C5 C31 C32 C33 -137.49(19)
C31 C32 C33 C34 -0.7(3)
C31 C32 C33 C35 179.63(17)

loop_
_cod_related_entry_id
_cod_related_entry_database
_cod_related_entry_code
1 ChemSpider 9504913
